data_7157000
loop_
_publ_author_name
'Prusinowska, Natalia'
'Czapik, Agnieszka'
'Wojciechowska, Martika'
'Kwit, Marcin'

_publ_section_title
;
 Dynamic optical activity induction in the N-alkyl-N'-trityl ureas and
 thioureas.
;
_journal_issue 33
_journal_name_full 'Organic &amp; biomolecular chemistry'
_journal_page_first 7782
_journal_page_last 7793
_journal_paper_doi 10.1039/c9ob01319a
_journal_volume 17
_journal_year 2019
_chemical_absolute_configuration syn
_chemical_formula_moiety 'C24 H26 N2 S'
_chemical_formula_sum 'C24 H26 N2 S'
_chemical_formula_weight 374.53
_space_group_crystal_system monoclinic
_space_group_IT_number 5
_space_group_name_Hall 'C 2y'
_space_group_name_H-M_alt 'C 1 2 1'
_symmetry_space_group_name_Hall 'C 2y'
_symmetry_space_group_name_H-M 'C 1 2 1'
_atom_sites_solution_hydrogens mixed
_audit_creation_method SHELXL-2018/3
_audit_update_record
;
2019-06-05 deposited with the CCDC.    2019-07-29 downloaded from the CCDC.
;
_cell_angle_alpha 90
_cell_angle_beta 96.4020(10)
_cell_angle_gamma 90
_cell_formula_units_Z 8
_cell_length_a 11.11590(10)
_cell_length_b 13.17340(10)
_cell_length_c 28.2695(3)
_cell_measurement_reflns_used 23575
_cell_measurement_temperature 130(2)
_cell_measurement_theta_max 76.0860
_cell_measurement_theta_min 3.1240
_cell_volume 4113.81(7)
_computing_cell_refinement 'CrysAlisPro 1.171.38.46 (Rigaku OD, 2015)'
_computing_data_collection 'CrysAlisPro 1.171.38.46 (Rigaku OD, 2015)'
_computing_data_reduction 'CrysAlisPro 1.171.38.46 (Rigaku OD, 2015)'
_computing_structure_refinement 'SHELXL-2018/3 (Sheldrick, 2018)'
_computing_structure_solution 'SHELXT 2018/2 (Sheldrick, 2018)'
_diffrn_ambient_temperature 130(2)
_diffrn_detector_area_resol_mean 10.5357
_diffrn_measured_fraction_theta_full 0.999
_diffrn_measured_fraction_theta_max 0.999
_diffrn_measurement_device_type 'SuperNova, Single source at offset, Atlas'
_diffrn_measurement_method '\w scans'
_diffrn_radiation_type CuK\a
_diffrn_radiation_wavelength 1.54184
_diffrn_reflns_av_R_equivalents 0.0181
_diffrn_reflns_av_unetI/netI 0.0124
_diffrn_reflns_Laue_measured_fraction_full 0.999
_diffrn_reflns_Laue_measured_fraction_max 0.999
_diffrn_reflns_limit_h_max 13
_diffrn_reflns_limit_h_min -11
_diffrn_reflns_limit_k_max 16
_diffrn_reflns_limit_k_min -16
_diffrn_reflns_limit_l_max 34
_diffrn_reflns_limit_l_min -34
_diffrn_reflns_number 30651
_diffrn_reflns_point_group_measured_fraction_full 0.999
_diffrn_reflns_point_group_measured_fraction_max 0.999
_diffrn_reflns_theta_full 67.684
_diffrn_reflns_theta_max 70.043
_diffrn_reflns_theta_min 4.722
_diffrn_source 'micro-focus sealed X-ray tube'
_exptl_absorpt_coefficient_mu 1.457
_exptl_absorpt_correction_T_max 1.00000
_exptl_absorpt_correction_T_min 0.78559
_exptl_absorpt_correction_type multi-scan
_exptl_absorpt_process_details
;
CrysAlisPro 1.171.39.46 (Rigaku Oxford Diffraction, 2018)
Empirical absorption correction using spherical harmonics,
 implemented in SCALE3 ABSPACK scaling algorithm.
;
_exptl_crystal_colour colourless
_exptl_crystal_density_diffrn 1.209
_exptl_crystal_description plate
_exptl_crystal_F_000 1600
_exptl_crystal_size_max 0.300
_exptl_crystal_size_mid 0.200
_exptl_crystal_size_min 0.050
_refine_diff_density_max 0.179
_refine_diff_density_min -0.180
_refine_diff_density_rms 0.030
_refine_ls_abs_structure_details
;
 Flack x determined using 3652 quotients [(I+)-(I-)]/[(I+)+(I-)]
 (Parsons, Flack and Wagner, Acta Cryst. B69 (2013) 249-259).
;
_refine_ls_abs_structure_Flack -0.016(5)
_refine_ls_extinction_method none
_refine_ls_goodness_of_fit_ref 1.038
_refine_ls_hydrogen_treatment constr
_refine_ls_matrix_type full
_refine_ls_number_parameters 491
_refine_ls_number_reflns 7817
_refine_ls_number_restraints 1
_refine_ls_restrained_S_all 1.037
_refine_ls_R_factor_all 0.0254
_refine_ls_R_factor_gt 0.0253
_refine_ls_shift/su_max 0.001
_refine_ls_shift/su_mean 0.000
_refine_ls_structure_factor_coef Fsqd
_refine_ls_weighting_details 'w=1/[\s^2^(Fo^2^)+(0.0410P)^2^+1.6216P] where P=(Fo^2^+2Fc^2^)/3'
_refine_ls_weighting_scheme calc
_refine_ls_wR_factor_gt 0.0677
_refine_ls_wR_factor_ref 0.0678
_reflns_Friedel_coverage 0.912
_reflns_Friedel_fraction_full 0.999
_reflns_Friedel_fraction_max 0.999
_reflns_number_gt 7774
_reflns_number_total 7817
_reflns_threshold_expression 'I > 2\s(I)'
_cod_data_source_file c9ob01319a3.cif
_cod_data_source_block 2a
_cod_depositor_comments 'Adding full bibliography for 7157000--7157010.cif.'
_cod_database_code 7157000
_shelx_shelxl_version_number 2018/3
_shelx_space_group_comment
;
The symmetry employed for this shelxl refinement is uniquely defined
by the following loop, which should always be used as a source of
symmetry information in preference to the above space-group names.
They are only intended as comments.
;
_shelx_estimated_absorpt_t_min 0.669
_shelx_estimated_absorpt_t_max 0.931

loop_
_space_group_symop_operation_xyz
'x, y, z'
'-x, y, -z'
'x+1/2, y+1/2, z'
'-x+1/2, y+1/2, -z'

loop_
_atom_site_label
_atom_site_type_symbol
_atom_site_fract_x
_atom_site_fract_y
_atom_site_fract_z
_atom_site_U_iso_or_equiv
_atom_site_adp_type
_atom_site_occupancy
_atom_site_site_symmetry_order
_atom_site_calc_flag
_atom_site_refinement_flags_posn
_atom_site_refinement_flags_adp
S1A S 1.11214(4) 0.61676(4) 0.36335(2) 0.03120(12) Uani 1 1 d . .
N1A N 0.98394(14) 0.46360(12) 0.38919(6) 0.0211(3) Uani 1 1 d . .
H1A H 1.057012 0.441351 0.394062 0.032 Uiso 1 1 d R U
N2A N 0.87236(15) 0.60613(13) 0.36497(6) 0.0248(3) Uani 1 1 d . .
H2A H 0.810225 0.569571 0.368907 0.037 Uiso 1 1 d R U
C1A C 0.98032(17) 0.55984(15) 0.37243(7) 0.0227(4) Uani 1 1 d . .
C2A C 0.85178(18) 0.70821(15) 0.34527(7) 0.0256(4) Uani 1 1 d . .
H2AA H 0.910660 0.720746 0.321632 0.031 Uiso 1 1 calc R U
C3A C 0.72362(19) 0.71106(17) 0.31933(8) 0.0322(5) Uani 1 1 d . .
H3AA H 0.714332 0.654755 0.296012 0.039 Uiso 1 1 calc R U
H3AB H 0.664993 0.699751 0.342716 0.039 Uiso 1 1 calc R U
C4A C 0.6930(2) 0.8109(2) 0.29330(10) 0.0450(6) Uani 1 1 d . .
H4AA H 0.756445 0.827144 0.273046 0.067 Uiso 1 1 calc R U
H4AB H 0.687860 0.865383 0.316610 0.067 Uiso 1 1 calc R U
H4AC H 0.615183 0.804356 0.273556 0.067 Uiso 1 1 calc R U
C5A C 0.8721(2) 0.78720(18) 0.38448(9) 0.0385(5) Uani 1 1 d . .
H5AA H 0.812095 0.777947 0.407036 0.058 Uiso 1 1 calc R U
H5AB H 0.863515 0.855267 0.370525 0.058 Uiso 1 1 calc R U
H5AC H 0.953630 0.779346 0.401179 0.058 Uiso 1 1 calc R U
C10A C 0.88318(15) 0.39119(14) 0.39296(6) 0.0184(3) Uani 1 1 d . .
C11A C 0.79792(16) 0.39453(14) 0.34608(6) 0.0191(3) Uani 1 1 d . .
C12A C 0.67304(16) 0.40043(14) 0.34396(7) 0.0222(4) Uani 1 1 d . .
H12A H 0.635581 0.402273 0.372559 0.027 Uiso 1 1 calc R U
C13A C 0.60179(18) 0.40370(16) 0.30002(7) 0.0289(4) Uani 1 1 d . .
H13A H 0.516226 0.408042 0.298970 0.035 Uiso 1 1 calc R U
C14A C 0.6546(2) 0.40067(17) 0.25814(7) 0.0325(5) Uani 1 1 d . .
H14A H 0.605880 0.403192 0.228344 0.039 Uiso 1 1 calc R U
C15A C 0.7794(2) 0.39391(19) 0.25992(7) 0.0333(4) Uani 1 1 d . .
H15A H 0.816457 0.391265 0.231240 0.040 Uiso 1 1 calc R U
C16A C 0.85041(18) 0.39101(17) 0.30343(7) 0.0276(4) Uani 1 1 d . .
H16A H 0.935919 0.386561 0.304278 0.033 Uiso 1 1 calc R U
C21A C 0.94318(16) 0.28651(14) 0.40110(6) 0.0182(3) Uani 1 1 d . .
C22A C 0.90521(16) 0.20138(15) 0.37418(7) 0.0211(4) Uani 1 1 d . .
H22A H 0.843875 0.207889 0.348132 0.025 Uiso 1 1 calc R U
C23A C 0.95665(17) 0.10717(15) 0.38529(7) 0.0248(4) Uani 1 1 d . .
H23A H 0.929943 0.049516 0.366841 0.030 Uiso 1 1 calc R U
C24A C 1.04658(18) 0.09636(15) 0.42304(7) 0.0260(4) Uani 1 1 d . .
H24A H 1.081544 0.031698 0.430464 0.031 Uiso 1 1 calc R U
C25A C 1.08504(19) 0.18069(15) 0.44985(7) 0.0274(4) Uani 1 1 d . .
H25A H 1.146936 0.173851 0.475678 0.033 Uiso 1 1 calc R U
C26A C 1.03378(17) 0.27480(15) 0.43922(7) 0.0233(4) Uani 1 1 d . .
H26A H 1.060362 0.332040 0.457996 0.028 Uiso 1 1 calc R U
C31A C 0.81950(16) 0.41365(14) 0.43776(6) 0.0184(4) Uani 1 1 d . .
C32A C 0.85014(17) 0.49688(15) 0.46700(7) 0.0232(4) Uani 1 1 d . .
H32A H 0.909521 0.543565 0.458761 0.028 Uiso 1 1 calc R U
C33A C 0.7945(2) 0.51238(16) 0.50823(7) 0.0285(4) Uani 1 1 d . .
H33A H 0.816717 0.569114 0.528054 0.034 Uiso 1 1 calc R U
C34A C 0.7075(2) 0.44563(17) 0.52034(7) 0.0319(5) Uani 1 1 d . .
H34A H 0.668105 0.457231 0.547994 0.038 Uiso 1 1 calc R U
C35A C 0.67751(18) 0.36115(16) 0.49185(7) 0.0287(4) Uani 1 1 d . .
H35A H 0.618274 0.314583 0.500323 0.034 Uiso 1 1 calc R U
C36A C 0.73384(17) 0.34469(15) 0.45112(7) 0.0223(4) Uani 1 1 d . .
H36A H 0.714066 0.286182 0.432191 0.027 Uiso 1 1 calc R U
S1B S 0.70494(4) 0.38382(4) 0.12789(2) 0.02394(11) Uani 1 1 d . .
N1B N 0.55790(14) 0.53890(12) 0.11535(6) 0.0209(3) Uani 1 1 d . .
H1B H 0.626886 0.561969 0.109257 0.031 Uiso 1 1 d R U
N2B N 0.46884(14) 0.39098(13) 0.13827(6) 0.0228(3) Uani 1 1 d . .
H2B H 0.402612 0.425247 0.136055 0.034 Uiso 1 1 d R U
C1B C 0.56735(17) 0.43982(14) 0.12737(6) 0.0207(4) Uani 1 1 d . .
C2B C 0.46405(18) 0.28254(14) 0.14997(7) 0.0236(4) Uani 1 1 d . .
H2BA H 0.541752 0.263212 0.169131 0.028 Uiso 1 1 calc R U
C3B C 0.3606(2) 0.26686(18) 0.18051(8) 0.0333(5) Uani 1 1 d . .
H3BA H 0.370147 0.315328 0.207428 0.040 Uiso 1 1 calc R U
H3BB H 0.282978 0.282369 0.161136 0.040 Uiso 1 1 calc R U
C4B C 0.3548(3) 0.1598(2) 0.20009(11) 0.0487(6) Uani 1 1 d . .
H4BA H 0.344678 0.111312 0.173664 0.073 Uiso 1 1 calc R U
H4BB H 0.286088 0.154266 0.218843 0.073 Uiso 1 1 calc R U
H4BC H 0.430008 0.144796 0.220410 0.073 Uiso 1 1 calc R U
C5B C 0.4496(2) 0.21898(18) 0.10477(8) 0.0359(5) Uani 1 1 d . .
H5BA H 0.370220 0.232392 0.087119 0.054 Uiso 1 1 calc R U
H5BB H 0.455843 0.146829 0.113132 0.054 Uiso 1 1 calc R U
H5BC H 0.513374 0.236763 0.084947 0.054 Uiso 1 1 calc R U
C10B C 0.45208(16) 0.60748(14) 0.11179(6) 0.0188(3) Uani 1 1 d . .
C11B C 0.39451(16) 0.60286(14) 0.15903(6) 0.0195(4) Uani 1 1 d . .
C12B C 0.46986(17) 0.61193(16) 0.20167(7) 0.0255(4) Uani 1 1 d . .
H12B H 0.554454 0.620638 0.200900 0.031 Uiso 1 1 calc R U
C13B C 0.42350(19) 0.60848(18) 0.24515(7) 0.0304(4) Uani 1 1 d . .
H13B H 0.476265 0.615568 0.273798 0.037 Uiso 1 1 calc R U
C14B C 0.3008(2) 0.59478(17) 0.24706(7) 0.0309(5) Uani 1 1 d . .
H14B H 0.268931 0.592222 0.276861 0.037 Uiso 1 1 calc R U
C15B C 0.22502(19) 0.58484(18) 0.20517(8) 0.0321(5) Uani 1 1 d . .
H15B H 0.140694 0.574939 0.206188 0.038 Uiso 1 1 calc R U
C16B C 0.27147(17) 0.58926(16) 0.16128(7) 0.0250(4) Uani 1 1 d . .
H16B H 0.218316 0.582885 0.132702 0.030 Uiso 1 1 calc R U
C21B C 0.50411(15) 0.71370(14) 0.10316(7) 0.0196(4) Uani 1 1 d . .
C22B C 0.56655(18) 0.72639(16) 0.06308(7) 0.0258(4) Uani 1 1 d . .
H22B H 0.578262 0.669646 0.043365 0.031 Uiso 1 1 calc R U
C23B C 0.61112(19) 0.81988(16) 0.05189(8) 0.0299(4) Uani 1 1 d . .
H23B H 0.653658 0.827174 0.024744 0.036 Uiso 1 1 calc R U
C24B C 0.59384(19) 0.90359(16) 0.08034(8) 0.0305(4) Uani 1 1 d . .
H24B H 0.624065 0.968280 0.072660 0.037 Uiso 1 1 calc R U
C25B C 0.53242(18) 0.89195(16) 0.11983(8) 0.0296(4) Uani 1 1 d . .
H25B H 0.520586 0.949032 0.139323 0.036 Uiso 1 1 calc R U
C26B C 0.48755(17) 0.79745(15) 0.13145(7) 0.0232(4) Uani 1 1 d . .
H26B H 0.445599 0.790403 0.158767 0.028 Uiso 1 1 calc R U
C31B C 0.36320(16) 0.58311(14) 0.06720(6) 0.0192(4) Uani 1 1 d . .
C32B C 0.26812(17) 0.65050(15) 0.05391(7) 0.0222(4) Uani 1 1 d . .
H32B H 0.257075 0.708244 0.073083 0.027 Uiso 1 1 calc R U
C33B C 0.18981(18) 0.63353(16) 0.01287(7) 0.0266(4) Uani 1 1 d . .
H33B H 0.124957 0.679297 0.004359 0.032 Uiso 1 1 calc R U
C34B C 0.20573(19) 0.54996(17) -0.01583(7) 0.0287(4) Uani 1 1 d . .
H34B H 0.151637 0.538203 -0.043747 0.034 Uiso 1 1 calc R U
C35B C 0.30069(19) 0.48425(15) -0.00346(7) 0.0261(4) Uani 1 1 d . .
H35B H 0.312646 0.427552 -0.023165 0.031 Uiso 1 1 calc R U
C36B C 0.37918(17) 0.50067(14) 0.03785(6) 0.0214(4) Uani 1 1 d . .
H36B H 0.444326 0.455001 0.046024 0.026 Uiso 1 1 calc R U

loop_
_atom_site_aniso_label
_atom_site_aniso_U_11
_atom_site_aniso_U_22
_atom_site_aniso_U_33
_atom_site_aniso_U_23
_atom_site_aniso_U_13
_atom_site_aniso_U_12
S1A 0.0233(2) 0.0294(3) 0.0418(3) 0.0037(2) 0.00756(19) -0.00810(19)
N1A 0.0150(7) 0.0206(8) 0.0276(8) 0.0021(6) 0.0013(6) -0.0015(6)
N2A 0.0235(8) 0.0195(8) 0.0316(8) 0.0039(7) 0.0046(6) -0.0032(7)
C1A 0.0244(9) 0.0229(9) 0.0208(9) -0.0009(7) 0.0024(7) -0.0032(7)
C2A 0.0301(10) 0.0187(9) 0.0293(10) 0.0030(8) 0.0083(8) -0.0010(8)
C3A 0.0299(10) 0.0325(11) 0.0350(11) 0.0080(9) 0.0078(9) 0.0046(9)
C4A 0.0458(14) 0.0428(14) 0.0482(14) 0.0162(11) 0.0140(11) 0.0170(11)
C5A 0.0477(14) 0.0268(11) 0.0423(13) -0.0074(10) 0.0110(10) -0.0043(10)
C10A 0.0163(8) 0.0189(8) 0.0197(8) 0.0006(7) 0.0007(6) -0.0018(7)
C11A 0.0219(8) 0.0162(8) 0.0188(8) 0.0010(7) 0.0005(7) -0.0002(7)
C12A 0.0211(9) 0.0223(9) 0.0226(9) 0.0007(7) 0.0003(7) 0.0010(7)
C13A 0.0233(9) 0.0320(11) 0.0296(10) 0.0024(8) -0.0053(8) -0.0001(8)
C14A 0.0398(11) 0.0332(11) 0.0219(9) -0.0012(8) -0.0080(8) 0.0017(9)
C15A 0.0403(11) 0.0402(12) 0.0194(9) 0.0002(9) 0.0039(8) 0.0037(10)
C16A 0.0264(9) 0.0334(10) 0.0230(9) 0.0015(8) 0.0038(7) 0.0036(9)
C21A 0.0161(8) 0.0191(9) 0.0199(8) 0.0007(7) 0.0039(6) 0.0002(7)
C22A 0.0190(8) 0.0220(9) 0.0222(9) -0.0006(7) 0.0020(7) -0.0020(7)
C23A 0.0261(9) 0.0194(9) 0.0291(10) -0.0025(8) 0.0045(7) -0.0013(8)
C24A 0.0282(10) 0.0208(9) 0.0298(10) 0.0032(8) 0.0067(8) 0.0055(7)
C25A 0.0260(10) 0.0280(10) 0.0269(10) 0.0029(8) -0.0020(8) 0.0062(8)
C26A 0.0223(9) 0.0223(9) 0.0244(9) -0.0027(7) -0.0017(7) 0.0016(7)
C31A 0.0172(8) 0.0200(9) 0.0174(8) 0.0016(7) -0.0016(6) 0.0044(6)
C32A 0.0246(9) 0.0214(9) 0.0224(9) 0.0005(7) -0.0029(7) 0.0044(7)
C33A 0.0371(11) 0.0279(10) 0.0189(9) -0.0017(7) -0.0045(8) 0.0138(8)
C34A 0.0376(11) 0.0389(12) 0.0200(9) 0.0053(8) 0.0074(8) 0.0176(9)
C35A 0.0248(10) 0.0346(11) 0.0275(10) 0.0085(8) 0.0062(8) 0.0058(8)
C36A 0.0202(8) 0.0243(9) 0.0222(9) 0.0028(7) 0.0011(7) 0.0028(7)
S1B 0.0215(2) 0.0268(2) 0.0238(2) 0.00104(18) 0.00365(16) 0.00807(18)
N1B 0.0163(7) 0.0205(8) 0.0266(8) 0.0011(6) 0.0049(6) 0.0016(6)
N2B 0.0213(7) 0.0199(8) 0.0274(8) 0.0017(7) 0.0038(6) 0.0051(7)
C1B 0.0227(9) 0.0229(9) 0.0165(8) -0.0012(7) 0.0021(7) 0.0029(7)
C2B 0.0269(9) 0.0186(9) 0.0253(9) 0.0005(7) 0.0035(7) 0.0011(7)
C3B 0.0332(11) 0.0291(11) 0.0396(12) 0.0026(9) 0.0126(9) -0.0004(9)
C4B 0.0518(16) 0.0382(13) 0.0594(16) 0.0140(12) 0.0216(13) -0.0033(11)
C5B 0.0454(13) 0.0286(11) 0.0336(11) -0.0079(9) 0.0048(9) -0.0008(10)
C10B 0.0175(8) 0.0178(8) 0.0213(8) -0.0002(7) 0.0032(6) 0.0010(7)
C11B 0.0213(8) 0.0160(8) 0.0215(9) -0.0003(7) 0.0036(7) 0.0012(7)
C12B 0.0223(9) 0.0281(10) 0.0258(9) 0.0018(8) 0.0013(7) 0.0016(8)
C13B 0.0354(11) 0.0342(11) 0.0210(9) 0.0002(8) -0.0003(8) 0.0024(9)
C14B 0.0374(11) 0.0341(12) 0.0229(10) -0.0013(8) 0.0109(8) -0.0009(9)
C15B 0.0252(10) 0.0419(12) 0.0306(11) -0.0029(9) 0.0101(8) -0.0027(8)
C16B 0.0208(9) 0.0311(10) 0.0230(9) -0.0025(8) 0.0026(7) -0.0025(7)
C21B 0.0152(8) 0.0194(9) 0.0238(9) 0.0005(7) -0.0001(7) -0.0005(7)
C22B 0.0278(9) 0.0240(9) 0.0263(9) -0.0023(8) 0.0062(8) -0.0038(8)
C23B 0.0299(10) 0.0303(11) 0.0307(10) 0.0010(9) 0.0078(8) -0.0077(8)
C24B 0.0319(10) 0.0209(10) 0.0383(11) 0.0024(8) 0.0020(8) -0.0076(8)
C25B 0.0306(10) 0.0200(9) 0.0384(11) -0.0042(9) 0.0048(8) -0.0021(8)
C26B 0.0211(9) 0.0207(9) 0.0277(9) -0.0009(8) 0.0027(7) -0.0009(7)
C31B 0.0189(8) 0.0196(9) 0.0197(8) 0.0018(7) 0.0053(7) -0.0032(7)
C32B 0.0218(9) 0.0224(9) 0.0229(9) 0.0006(7) 0.0048(7) -0.0005(7)
C33B 0.0236(9) 0.0302(11) 0.0255(9) 0.0051(8) 0.0004(7) -0.0010(8)
C34B 0.0305(10) 0.0350(11) 0.0197(9) 0.0040(8) -0.0005(8) -0.0094(9)
C35B 0.0336(10) 0.0253(10) 0.0204(9) -0.0025(7) 0.0078(8) -0.0083(8)
C36B 0.0233(9) 0.0206(9) 0.0214(9) 0.0001(7) 0.0068(7) -0.0017(7)

loop_
_atom_type_symbol
_atom_type_description
_atom_type_scat_dispersion_real
_atom_type_scat_dispersion_imag
_atom_type_scat_source
C C 0.0181 0.0091 'International Tables Vol C Tables 4.2.6.8 and 6.1.1.4'
H H 0.0000 0.0000 'International Tables Vol C Tables 4.2.6.8 and 6.1.1.4'
N N 0.0311 0.0180 'International Tables Vol C Tables 4.2.6.8 and 6.1.1.4'
S S 0.3331 0.5567 'International Tables Vol C Tables 4.2.6.8 and 6.1.1.4'

loop_
_geom_angle_atom_site_label_1
_geom_angle_atom_site_label_2
_geom_angle_atom_site_label_3
_geom_angle
C1A N1A C10A 129.38(16)
C1A N1A H1A 111.5
C10A N1A H1A 118.4
C1A N2A C2A 125.21(16)
C1A N2A H2A 116.3
C2A N2A H2A 118.1
N2A C1A N1A 118.18(17)
N2A C1A S1A 123.34(15)
N1A C1A S1A 118.45(15)
N2A C2A C5A 110.35(17)
N2A C2A C3A 107.63(16)
C5A C2A C3A 112.83(18)
N2A C2A H2AA 108.6
C5A C2A H2AA 108.6
C3A C2A H2AA 108.6
C4A C3A C2A 113.4(2)
C4A C3A H3AA 108.9
C2A C3A H3AA 108.9
C4A C3A H3AB 108.9
C2A C3A H3AB 108.9
H3AA C3A H3AB 107.7
C3A C4A H4AA 109.5
C3A C4A H4AB 109.5
H4AA C4A H4AB 109.5
C3A C4A H4AC 109.5
H4AA C4A H4AC 109.5
H4AB C4A H4AC 109.5
C2A C5A H5AA 109.5
C2A C5A H5AB 109.5
H5AA C5A H5AB 109.5
C2A C5A H5AC 109.5
H5AA C5A H5AC 109.5
H5AB C5A H5AC 109.5
N1A C10A C21A 105.60(14)
N1A C10A C11A 108.45(14)
C21A C10A C11A 111.64(15)
N1A C10A C31A 110.72(14)
C21A C10A C31A 106.23(14)
C11A C10A C31A 113.88(14)
C12A C11A C16A 118.51(16)
C12A C11A C10A 123.77(16)
C16A C11A C10A 117.71(15)
C11A C12A C13A 120.40(17)
C11A C12A H12A 119.8
C13A C12A H12A 119.8
C14A C13A C12A 120.57(18)
C14A C13A H13A 119.7
C12A C13A H13A 119.7
C13A C14A C15A 119.41(18)
C13A C14A H14A 120.3
C15A C14A H14A 120.3
C14A C15A C16A 120.18(19)
C14A C15A H15A 119.9
C16A C15A H15A 119.9
C15A C16A C11A 120.91(18)
C15A C16A H16A 119.5
C11A C16A H16A 119.5
C22A C21A C26A 118.69(17)
C22A C21A C10A 122.68(16)
C26A C21A C10A 118.48(16)
C23A C22A C21A 120.26(17)
C23A C22A H22A 119.9
C21A C22A H22A 119.9
C24A C23A C22A 120.65(18)
C24A C23A H23A 119.7
C22A C23A H23A 119.7
C25A C24A C23A 119.41(18)
C25A C24A H24A 120.3
C23A C24A H24A 120.3
C26A C25A C24A 120.35(18)
C26A C25A H25A 119.8
C24A C25A H25A 119.8
C25A C26A C21A 120.64(18)
C25A C26A H26A 119.7
C21A C26A H26A 119.7
C32A C31A C36A 118.70(17)
C32A C31A C10A 122.19(16)
C36A C31A C10A 118.98(16)
C31A C32A C33A 120.66(19)
C31A C32A H32A 119.7
C33A C32A H32A 119.7
C34A C33A C32A 120.20(19)
C34A C33A H33A 119.9
C32A C33A H33A 119.9
C33A C34A C35A 119.70(19)
C33A C34A H34A 120.1
C35A C34A H34A 120.1
C36A C35A C34A 120.26(19)
C36A C35A H35A 119.9
C34A C35A H35A 119.9
C35A C36A C31A 120.43(18)
C35A C36A H36A 119.8
C31A C36A H36A 119.8
C1B N1B C10B 130.34(16)
C1B N1B H1B 110.2
C10B N1B H1B 119.4
C1B N2B C2B 124.89(16)
C1B N2B H2B 116.6
C2B N2B H2B 118.3
N2B C1B N1B 118.77(17)
N2B C1B S1B 123.37(15)
N1B C1B S1B 117.86(14)
N2B C2B C5B 110.45(16)
N2B C2B C3B 107.90(16)
C5B C2B C3B 112.62(18)
N2B C2B H2BA 108.6
C5B C2B H2BA 108.6
C3B C2B H2BA 108.6
C4B C3B C2B 113.36(19)
C4B C3B H3BA 108.9
C2B C3B H3BA 108.9
C4B C3B H3BB 108.9
C2B C3B H3BB 108.9
H3BA C3B H3BB 107.7
C3B C4B H4BA 109.5
C3B C4B H4BB 109.5
H4BA C4B H4BB 109.5
C3B C4B H4BC 109.5
H4BA C4B H4BC 109.5
H4BB C4B H4BC 109.5
C2B C5B H5BA 109.5
C2B C5B H5BB 109.5
H5BA C5B H5BB 109.5
C2B C5B H5BC 109.5
H5BA C5B H5BC 109.5
H5BB C5B H5BC 109.5
N1B C10B C21B 104.80(14)
N1B C10B C11B 108.68(14)
C21B C10B C11B 111.76(15)
N1B C10B C31B 111.11(15)
C21B C10B C31B 106.02(14)
C11B C10B C31B 114.08(14)
C16B C11B C12B 118.13(17)
C16B C11B C10B 123.36(16)
C12B C11B C10B 118.51(16)
C13B C12B C11B 121.15(18)
C13B C12B H12B 119.4
C11B C12B H12B 119.4
C14B C13B C12B 120.32(18)
C14B C13B H13B 119.8
C12B C13B H13B 119.8
C15B C14B C13B 119.26(18)
C15B C14B H14B 120.4
C13B C14B H14B 120.4
C14B C15B C16B 120.49(19)
C14B C15B H15B 119.8
C16B C15B H15B 119.8
C11B C16B C15B 120.65(18)
C11B C16B H16B 119.7
C15B C16B H16B 119.7
C26B C21B C22B 118.71(17)
C26B C21B C10B 123.62(16)
C22B C21B C10B 117.60(16)
C23B C22B C21B 121.00(19)
C23B C22B H22B 119.5
C21B C22B H22B 119.5
C22B C23B C24B 119.98(19)
C22B C23B H23B 120.0
C24B C23B H23B 120.0
C25B C24B C23B 119.49(19)
C25B C24B H24B 120.3
C23B C24B H24B 120.3
C24B C25B C26B 120.80(19)
C24B C25B H25B 119.6
C26B C25B H25B 119.6
C21B C26B C25B 120.03(18)
C21B C26B H26B 120.0
C25B C26B H26B 120.0
C36B C31B C32B 118.58(17)
C36B C31B C10B 122.43(16)
C32B C31B C10B 118.82(16)
C33B C32B C31B 120.44(18)
C33B C32B H32B 119.8
C31B C32B H32B 119.8
C32B C33B C34B 120.41(19)
C32B C33B H33B 119.8
C34B C33B H33B 119.8
C35B C34B C33B 119.49(18)
C35B C34B H34B 120.3
C33B C34B H34B 120.3
C34B C35B C36B 120.30(18)
C34B C35B H35B 119.8
C36B C35B H35B 119.8
C31B C36B C35B 120.76(18)
C31B C36B H36B 119.6
C35B C36B H36B 119.6

loop_
_geom_bond_atom_site_label_1
_geom_bond_atom_site_label_2
_geom_bond_distance
S1A C1A 1.6909(19)
N1A C1A 1.352(3)
N1A C10A 1.484(2)
N1A H1A 0.8600
N2A C1A 1.342(3)
N2A C2A 1.464(2)
N2A H2A 0.8594
C2A C5A 1.519(3)
C2A C3A 1.528(3)
C2A H2AA 1.0000
C3A C4A 1.527(3)
C3A H3AA 0.9900
C3A H3AB 0.9900
C4A H4AA 0.9800
C4A H4AB 0.9800
C4A H4AC 0.9800
C5A H5AA 0.9800
C5A H5AB 0.9800
C5A H5AC 0.9800
C10A C21A 1.538(2)
C10A C11A 1.542(2)
C10A C31A 1.547(2)
C11A C12A 1.385(3)
C11A C16A 1.397(3)
C12A C13A 1.398(3)
C12A H12A 0.9500
C13A C14A 1.380(3)
C13A H13A 0.9500
C14A C15A 1.385(3)
C14A H14A 0.9500
C15A C16A 1.386(3)
C15A H15A 0.9500
C16A H16A 0.9500
C21A C22A 1.394(3)
C21A C26A 1.399(3)
C22A C23A 1.388(3)
C22A H22A 0.9500
C23A C24A 1.386(3)
C23A H23A 0.9500
C24A C25A 1.385(3)
C24A H24A 0.9500
C25A C26A 1.383(3)
C25A H25A 0.9500
C26A H26A 0.9500
C31A C32A 1.392(3)
C31A C36A 1.398(3)
C32A C33A 1.394(3)
C32A H32A 0.9500
C33A C34A 1.379(3)
C33A H33A 0.9500
C34A C35A 1.392(3)
C34A H34A 0.9500
C35A C36A 1.387(3)
C35A H35A 0.9500
C36A H36A 0.9500
S1B C1B 1.6966(18)
N1B C1B 1.350(2)
N1B C10B 1.478(2)
N1B H1B 0.8600
N2B C1B 1.335(2)
N2B C2B 1.469(2)
N2B H2B 0.8599
C2B C5B 1.521(3)
C2B C3B 1.527(3)
C2B H2BA 1.0000
C3B C4B 1.519(3)
C3B H3BA 0.9900
C3B H3BB 0.9900
C4B H4BA 0.9800
C4B H4BB 0.9800
C4B H4BC 0.9800
C5B H5BA 0.9800
C5B H5BB 0.9800
C5B H5BC 0.9800
C10B C21B 1.544(3)
C10B C11B 1.545(2)
C10B C31B 1.546(2)
C11B C16B 1.388(3)
C11B C12B 1.394(3)
C12B C13B 1.386(3)
C12B H12B 0.9500
C13B C14B 1.383(3)
C13B H13B 0.9500
C14B C15B 1.381(3)
C14B H14B 0.9500
C15B C16B 1.397(3)
C15B H15B 0.9500
C16B H16B 0.9500
C21B C26B 1.387(3)
C21B C22B 1.403(3)
C22B C23B 1.377(3)
C22B H22B 0.9500
C23B C24B 1.391(3)
C23B H23B 0.9500
C24B C25B 1.381(3)
C24B H24B 0.9500
C25B C26B 1.394(3)
C25B H25B 0.9500
C26B H26B 0.9500
C31B C36B 1.390(3)
C31B C32B 1.399(3)
C32B C33B 1.389(3)
C32B H32B 0.9500
C33B C34B 1.391(3)
C33B H33B 0.9500
C34B C35B 1.380(3)
C34B H34B 0.9500
C35B C36B 1.394(3)
C35B H35B 0.9500
C36B H36B 0.9500

loop_
_geom_torsion_atom_site_label_1
_geom_torsion_atom_site_label_2
_geom_torsion_atom_site_label_3
_geom_torsion_atom_site_label_4
_geom_torsion
C2A N2A C1A N1A -177.47(17)
C2A N2A C1A S1A 4.2(3)
C10A N1A C1A N2A 12.5(3)
C10A N1A C1A S1A -169.14(14)
C1A N2A C2A C5A -85.4(2)
C1A N2A C2A C3A 151.07(19)
N2A C2A C3A C4A -175.19(18)
C5A C2A C3A C4A 62.8(2)
C1A N1A C10A C21A 164.60(18)
C1A N1A C10A C11A 44.8(2)
C1A N1A C10A C31A -80.8(2)
N1A C10A C11A C12A -133.80(18)
C21A C10A C11A C12A 110.3(2)
C31A C10A C11A C12A -10.0(3)
N1A C10A C11A C16A 46.4(2)
C21A C10A C11A C16A -69.5(2)
C31A C10A C11A C16A 170.19(17)
C16A C11A C12A C13A -0.6(3)
C10A C11A C12A C13A 179.65(18)
C11A C12A C13A C14A 0.3(3)
C12A C13A C14A C15A 0.3(3)
C13A C14A C15A C16A -0.5(4)
C14A C15A C16A C11A 0.2(4)
C12A C11A C16A C15A 0.4(3)
C10A C11A C16A C15A -179.86(19)
N1A C10A C21A C22A -129.69(17)
C11A C10A C21A C22A -12.0(2)
C31A C10A C21A C22A 112.67(18)
N1A C10A C21A C26A 54.9(2)
C11A C10A C21A C26A 172.61(16)
C31A C10A C21A C26A -62.7(2)
C26A C21A C22A C23A 0.1(3)
C10A C21A C22A C23A -175.26(16)
C21A C22A C23A C24A -0.3(3)
C22A C23A C24A C25A 0.1(3)
C23A C24A C25A C26A 0.3(3)
C24A C25A C26A C21A -0.5(3)
C22A C21A C26A C25A 0.3(3)
C10A C21A C26A C25A 175.85(17)
N1A C10A C31A C32A 4.9(2)
C21A C10A C31A C32A 119.10(17)
C11A C10A C31A C32A -117.60(18)
N1A C10A C31A C36A -170.86(15)
C21A C10A C31A C36A -56.68(19)
C11A C10A C31A C36A 66.6(2)
C36A C31A C32A C33A -1.4(3)
C10A C31A C32A C33A -177.20(16)
C31A C32A C33A C34A -0.6(3)
C32A C33A C34A C35A 1.7(3)
C33A C34A C35A C36A -0.8(3)
C34A C35A C36A C31A -1.2(3)
C32A C31A C36A C35A 2.3(3)
C10A C31A C36A C35A 178.22(16)
C2B N2B C1B N1B 177.22(17)
C2B N2B C1B S1B -2.9(3)
C10B N1B C1B N2B 0.0(3)
C10B N1B C1B S1B -179.94(14)
C1B N2B C2B C5B -81.3(2)
C1B N2B C2B C3B 155.18(18)
N2B C2B C3B C4B -173.1(2)
C5B C2B C3B C4B 64.7(3)
C1B N1B C10B C21B 172.57(18)
C1B N1B C10B C11B 53.0(2)
C1B N1B C10B C31B -73.3(2)
N1B C10B C11B C16B -131.37(18)
C21B C10B C11B C16B 113.5(2)
C31B C10B C11B C16B -6.8(3)
N1B C10B C11B C12B 48.1(2)
C21B C10B C11B C12B -67.1(2)
C31B C10B C11B C12B 172.65(17)
C16B C11B C12B C13B -0.6(3)
C10B C11B C12B C13B 179.93(19)
C11B C12B C13B C14B 0.7(3)
C12B C13B C14B C15B -0.2(3)
C13B C14B C15B C16B -0.4(3)
C12B C11B C16B C15B 0.0(3)
C10B C11B C16B C15B 179.44(19)
C14B C15B C16B C11B 0.5(3)
N1B C10B C21B C26B -124.97(18)
C11B C10B C21B C26B -7.4(2)
C31B C10B C21B C26B 117.42(19)
N1B C10B C21B C22B 58.1(2)
C11B C10B C21B C22B 175.67(16)
C31B C10B C21B C22B -59.5(2)
C26B C21B C22B C23B 0.2(3)
C10B C21B C22B C23B 177.23(18)
C21B C22B C23B C24B -0.4(3)
C22B C23B C24B C25B 0.3(3)
C23B C24B C25B C26B -0.1(3)
C22B C21B C26B C25B 0.1(3)
C10B C21B C26B C25B -176.77(17)
C24B C25B C26B C21B -0.1(3)
N1B C10B C31B C36B 5.5(2)
C21B C10B C31B C36B 118.79(18)
C11B C10B C31B C36B -117.78(19)
N1B C10B C31B C32B -169.76(16)
C21B C10B C31B C32B -56.4(2)
C11B C10B C31B C32B 67.0(2)
C36B C31B C32B C33B 1.6(3)
C10B C31B C32B C33B 177.06(16)
C31B C32B C33B C34B -0.7(3)
C32B C33B C34B C35B -0.5(3)
C33B C34B C35B C36B 0.9(3)
C32B C31B C36B C35B -1.3(3)
C10B C31B C36B C35B -176.55(16)
C34B C35B C36B C31B 0.1(3)
C31A C10A N1A H1A 109.6
C21A C10A N1A H1A -5.0
C11A C10A N1A H1A -124.8
C1A N2A C2A H2AA 33.6
C31B C10B N1B H1B 106.9
C21B C10B N1B H1B -7.2
C11B C10B N1B H1B -126.8
C1B N2B C2B H2BA 37.6
